data_7234011
loop_
_publ_author_name
'N. Venkatramaiah'
'Deisy M. G. C. Rocha'
'P. Srikanth'
'Filipe A. Almeida Paz'
'Joao P. C. Tome'

_publ_section_title
;
 Synthesis and photophysical characterization of dimethylamine-derived
 Zn(ii)phthalocyanines: exploring their potential as selective
 chemosensors for trinitrophenol
;
_journal_name_full 'Journal of Materials Chemistry C'
_journal_page_first 1056
_journal_page_last 1067
_journal_paper_doi 10.1039/C4TC02253J
_journal_volume 3
_journal_year 2015
_chemical_formula_moiety 'C12 H12 F2 N4'
_chemical_formula_sum 'C12 H12 F2 N4'
_chemical_formula_weight 250.26
_space_group_crystal_system monoclinic
_space_group_IT_number 14
_space_group_name_Hall '-P 2yn'
_space_group_name_H-M_alt 'P 1 21/n 1'
_atom_sites_solution_hydrogens geom
_cell_angle_alpha 90
_cell_angle_beta 92.593(10)
_cell_angle_gamma 90
_cell_formula_units_Z 4
_cell_length_a 6.7161(18)
_cell_length_b 16.551(5)
_cell_length_c 11.136(3)
_cell_measurement_reflns_used 1435
_cell_measurement_temperature 150(2)
_cell_measurement_theta_max 21.61
_cell_measurement_theta_min 2.46
_cell_volume 1236.6(6)
_computing_cell_refinement 'SAINT V8.27B (Bruker AXS Inc., 2012)'
_computing_data_collection 'APEX2 2012.4 (Bruker AXS Inc., 2012)'
_computing_data_reduction 'SAINT V8.27B (Bruker AXS Inc., 2012)'
_computing_molecular_graphics 'DIAMOND (Brandenburg, 2009)'
_computing_publication_material 'SHELXTL (Sheldrick, 2014)'
_computing_structure_refinement 'SHELXL-2014/6 (Sheldrick, 2014)'
_computing_structure_solution 'SHELXS (Sheldrick, 2014)'
_diffrn_ambient_temperature 150(2)
_diffrn_measured_fraction_theta_full 0.996
_diffrn_measured_fraction_theta_max 0.995
_diffrn_measurement_device_type 'Bruker X8 Kappa CCD APEX II'
_diffrn_measurement_method '\w / \f scans'
_diffrn_radiation_monochromator graphite
_diffrn_radiation_source 'fine-focus sealed tube'
_diffrn_radiation_type MoK\a
_diffrn_radiation_wavelength 0.71073
_diffrn_reflns_av_R_equivalents 0.0661
_diffrn_reflns_av_unetI/netI 0.0796
_diffrn_reflns_Laue_measured_fraction_full 0.996
_diffrn_reflns_Laue_measured_fraction_max 0.995
_diffrn_reflns_limit_h_max 8
_diffrn_reflns_limit_h_min -8
_diffrn_reflns_limit_k_max 19
_diffrn_reflns_limit_k_min -19
_diffrn_reflns_limit_l_max 13
_diffrn_reflns_limit_l_min -12
_diffrn_reflns_number 8683
_diffrn_reflns_point_group_measured_fraction_full 0.996
_diffrn_reflns_point_group_measured_fraction_max 0.995
_diffrn_reflns_theta_full 25.242
_diffrn_reflns_theta_max 25.348
_diffrn_reflns_theta_min 3.617
_diffrn_standards_interval_count .
_diffrn_standards_interval_time .
_diffrn_standards_number 0
_exptl_absorpt_coefficient_mu 0.106
_exptl_absorpt_correction_type multi-scan
_exptl_absorpt_process_details
;
 SADABS V2012/1 (Bruker AXS Inc.)
;
_exptl_crystal_colour Yellow
_exptl_crystal_density_diffrn 1.344
_exptl_crystal_description Needle
_exptl_crystal_F_000 520
_exptl_crystal_size_max 0.080
_exptl_crystal_size_mid 0.080
_exptl_crystal_size_min 0.050
_exptl_transmission_factor_max 0.7452
_exptl_transmission_factor_min 0.6535
_refine_diff_density_max 0.241
_refine_diff_density_min -0.233
_refine_diff_density_rms 0.053
_refine_ls_extinction_coef .
_refine_ls_extinction_method none
_refine_ls_goodness_of_fit_ref 1.012
_refine_ls_hydrogen_treatment constr
_refine_ls_matrix_type full
_refine_ls_number_parameters 167
_refine_ls_number_reflns 2250
_refine_ls_number_restraints 0
_refine_ls_restrained_S_all 1.012
_refine_ls_R_factor_all 0.1423
_refine_ls_R_factor_gt 0.0616
_refine_ls_shift/su_max 0.000
_refine_ls_shift/su_mean 0.000
_refine_ls_structure_factor_coef Fsqd
_refine_ls_weighting_details 'w=1/[\s^2^(Fo^2^)+(0.0832P)^2^+0.1888P] where P=(Fo^2^+2Fc^2^)/3'
_refine_ls_weighting_scheme calc
_refine_ls_wR_factor_gt 0.1413
_refine_ls_wR_factor_ref 0.1771
_reflns_Friedel_coverage 0.000
_reflns_Friedel_fraction_full .
_reflns_Friedel_fraction_max .
_reflns_number_gt 1164
_reflns_number_total 2250
_reflns_threshold_expression 'I > 2\s(I)'
_cod_data_source_file 1000003.cif
_cod_data_source_block PCOD1000003
_cod_depositor_comments
;
The following automatic conversions were performed:

data item '_exptl_absorpt_correction_type' value 'Multi-scan' was
changed to 'multi-scan' in accordance with the built-in table derived
from the CIF Core dictionary named 'cif_core.dic' version 2.4.5 last
updated on 2014-11-21.

data item '_space_group_crystal_system' value 'Monoclinic' was
changed to 'monoclinic' in accordance with the built-in table derived
from the CIF Core dictionary named 'cif_core.dic' version 2.4.5 last
updated on 2014-11-21.

Automatic conversion script
Id: cif_fix_values 6909 2019-04-08 15:41:33Z antanas 
;
_cod_original_sg_symbol_H-M 'P 21/n'
_cod_database_code 7234011
_shelx_space_group_comment
;
The symmetry employed for this shelxl refinement is uniquely defined
by the following loop, which should always be used as a source of
symmetry information in preference to the above space-group names.
They are only intended as comments.
;
_shelx_estimated_absorpt_t_min 0.992
_shelx_estimated_absorpt_t_max 0.995
_shelxl_version_number 2014/6

loop_
_space_group_symop_operation_xyz
'x, y, z'
'-x+1/2, y+1/2, -z+1/2'
'-x, -y, -z'
'x-1/2, -y-1/2, z-1/2'

loop_
_atom_site_label
_atom_site_type_symbol
_atom_site_fract_x
_atom_site_fract_y
_atom_site_fract_z
_atom_site_U_iso_or_equiv
_atom_site_adp_type
_atom_site_occupancy
_atom_site_site_symmetry_order
_atom_site_calc_flag
_atom_site_refinement_flags_posn
_atom_site_refinement_flags_adp
_atom_site_refinement_flags_occupancy
_atom_site_disorder_assembly
_atom_site_disorder_group
F1 F 0.2628(3) 0.30142(13) 0.59446(18) 0.0527(6) Uani 1 1 d . . . . .
F2 F 0.2628(3) 0.55268(12) 0.28563(18) 0.0494(6) Uani 1 1 d . . . . .
N1 N 0.2964(5) 0.39752(19) 0.1899(3) 0.0505(9) Uani 1 1 d . . . . .
N2 N 0.2769(5) 0.26667(17) 0.3526(3) 0.0512(9) Uani 1 1 d . . . . .
N3 N 0.2462(6) 0.4641(2) 0.7898(4) 0.0688(11) Uani 1 1 d . . . . .
N4 N 0.2168(5) 0.6513(2) 0.5536(3) 0.0576(10) Uani 1 1 d . . . . .
C1 C 0.2114(7) 0.4512(3) 0.0981(4) 0.0644(12) Uani 1 1 d . . . . .
H1A H 0.3023 0.4965 0.0865 0.097 Uiso 1 1 calc R U . . .
H1B H 0.0830 0.4717 0.1234 0.097 Uiso 1 1 calc R U . . .
H1C H 0.1914 0.4215 0.0224 0.097 Uiso 1 1 calc R U . . .
C2 C 0.4667(7) 0.3502(3) 0.1509(4) 0.0670(13) Uani 1 1 d . . . . .
H2A H 0.5250 0.3197 0.2193 0.101 Uiso 1 1 calc R U . . .
H2B H 0.5672 0.3867 0.1199 0.101 Uiso 1 1 calc R U . . .
H2C H 0.4217 0.3125 0.0874 0.101 Uiso 1 1 calc R U . . .
C3 C 0.1252(6) 0.2405(2) 0.2637(4) 0.0604(12) Uani 1 1 d . . . . .
H3A H 0.0474 0.2874 0.2350 0.091 Uiso 1 1 calc R U . . .
H3B H 0.0366 0.2014 0.3002 0.091 Uiso 1 1 calc R U . . .
H3C H 0.1893 0.2152 0.1959 0.091 Uiso 1 1 calc R U . . .
C4 C 0.3913(6) 0.2033(2) 0.4133(4) 0.0596(12) Uani 1 1 d . . . . .
H4A H 0.3033 0.1709 0.4619 0.089 Uiso 1 1 calc R U . . .
H4B H 0.4966 0.2275 0.4654 0.089 Uiso 1 1 calc R U . . .
H4C H 0.4516 0.1686 0.3534 0.089 Uiso 1 1 calc R U . . .
C5 C 0.2779(5) 0.4110(2) 0.3107(3) 0.0387(9) Uani 1 1 d . . . . .
C6 C 0.2767(5) 0.3450(2) 0.3929(3) 0.0400(9) Uani 1 1 d . . . . .
C7 C 0.2709(5) 0.3631(2) 0.5149(3) 0.0394(9) Uani 1 1 d . . . . .
C8 C 0.2596(5) 0.4398(2) 0.5612(3) 0.0372(9) Uani 1 1 d . . . . .
C9 C 0.2475(5) 0.5043(2) 0.4800(3) 0.0357(8) Uani 1 1 d . . . . .
C10 C 0.2582(5) 0.4881(2) 0.3596(3) 0.0368(9) Uani 1 1 d . . . . .
C11 C 0.2519(6) 0.4528(2) 0.6879(4) 0.0482(10) Uani 1 1 d . . . . .
C12 C 0.2315(5) 0.5861(2) 0.5206(3) 0.0420(9) Uani 1 1 d . . . . .

loop_
_atom_site_aniso_label
_atom_site_aniso_U_11
_atom_site_aniso_U_22
_atom_site_aniso_U_33
_atom_site_aniso_U_23
_atom_site_aniso_U_13
_atom_site_aniso_U_12
F1 0.0636(15) 0.0459(13) 0.0482(14) 0.0129(10) -0.0013(11) -0.0068(10)
F2 0.0670(14) 0.0354(12) 0.0462(14) 0.0063(10) 0.0056(10) 0.0004(10)
N1 0.066(2) 0.053(2) 0.033(2) -0.0050(15) 0.0094(16) 0.0126(16)
N2 0.063(2) 0.0325(18) 0.057(2) -0.0050(15) -0.0144(17) 0.0039(15)
N3 0.081(3) 0.083(3) 0.043(2) -0.006(2) 0.0083(19) -0.007(2)
N4 0.052(2) 0.051(2) 0.070(3) -0.0174(18) 0.0056(17) -0.0013(17)
C1 0.090(3) 0.061(3) 0.042(3) 0.003(2) 0.004(2) 0.006(2)
C2 0.068(3) 0.072(3) 0.062(3) -0.014(2) 0.019(2) 0.006(2)
C3 0.065(3) 0.051(3) 0.065(3) -0.011(2) -0.007(2) -0.003(2)
C4 0.066(3) 0.041(2) 0.071(3) 0.004(2) -0.006(2) 0.005(2)
C5 0.036(2) 0.044(2) 0.036(2) -0.0027(17) 0.0004(16) 0.0021(16)
C6 0.036(2) 0.039(2) 0.045(2) -0.0025(17) -0.0016(17) 0.0013(16)
C7 0.036(2) 0.042(2) 0.040(2) 0.0084(18) 0.0002(16) -0.0027(16)
C8 0.033(2) 0.045(2) 0.034(2) -0.0037(17) 0.0019(15) -0.0041(16)
C9 0.031(2) 0.035(2) 0.042(2) -0.0036(16) 0.0021(16) -0.0012(15)
C10 0.040(2) 0.032(2) 0.039(2) 0.0033(16) 0.0018(16) 0.0015(15)
C11 0.047(2) 0.051(2) 0.048(3) 0.000(2) 0.0067(19) -0.0045(19)
C12 0.031(2) 0.049(3) 0.046(2) -0.0020(19) 0.0025(17) -0.0010(17)

loop_
_atom_type_symbol
_atom_type_description
_atom_type_scat_dispersion_real
_atom_type_scat_dispersion_imag
_atom_type_scat_source
C C 0.0033 0.0016 'International Tables Vol C Tables 4.2.6.8 and 6.1.1.4'
H H 0.0000 0.0000 'International Tables Vol C Tables 4.2.6.8 and 6.1.1.4'
N N 0.0061 0.0033 'International Tables Vol C Tables 4.2.6.8 and 6.1.1.4'
F F 0.0171 0.0103 'International Tables Vol C Tables 4.2.6.8 and 6.1.1.4'

loop_
_geom_angle_atom_site_label_1
_geom_angle_atom_site_label_2
_geom_angle_atom_site_label_3
_geom_angle
_geom_angle_site_symmetry_1
_geom_angle_site_symmetry_3
C5 N1 C1 122.7(3) . .
C5 N1 C2 118.8(3) . .
C1 N1 C2 113.9(3) . .
C6 N2 C4 122.7(3) . .
C6 N2 C3 119.5(3) . .
C4 N2 C3 116.3(3) . .
N1 C1 H1A 109.5 . .
N1 C1 H1B 109.5 . .
H1A C1 H1B 109.5 . .
N1 C1 H1C 109.5 . .
H1A C1 H1C 109.5 . .
H1B C1 H1C 109.5 . .
N1 C2 H2A 109.5 . .
N1 C2 H2B 109.5 . .
H2A C2 H2B 109.5 . .
N1 C2 H2C 109.5 . .
H2A C2 H2C 109.5 . .
H2B C2 H2C 109.5 . .
N2 C3 H3A 109.5 . .
N2 C3 H3B 109.5 . .
H3A C3 H3B 109.5 . .
N2 C3 H3C 109.5 . .
H3A C3 H3C 109.5 . .
H3B C3 H3C 109.5 . .
N2 C4 H4A 109.5 . .
N2 C4 H4B 109.5 . .
H4A C4 H4B 109.5 . .
N2 C4 H4C 109.5 . .
H4A C4 H4C 109.5 . .
H4B C4 H4C 109.5 . .
N1 C5 C10 123.0(3) . .
N1 C5 C6 120.5(3) . .
C10 C5 C6 116.5(3) . .
N2 C6 C7 121.5(3) . .
N2 C6 C5 120.9(3) . .
C7 C6 C5 117.5(3) . .
F1 C7 C8 116.6(3) . .
F1 C7 C6 118.6(3) . .
C8 C7 C6 124.7(3) . .
C7 C8 C9 117.8(3) . .
C7 C8 C11 120.9(3) . .
C9 C8 C11 121.3(3) . .
C10 C9 C8 118.6(3) . .
C10 C9 C12 120.0(3) . .
C8 C9 C12 121.4(3) . .
F2 C10 C9 116.5(3) . .
F2 C10 C5 118.7(3) . .
C9 C10 C5 124.7(3) . .
N3 C11 C8 179.3(4) . .
N4 C12 C9 179.2(4) . .

loop_
_geom_bond_atom_site_label_1
_geom_bond_atom_site_label_2
_geom_bond_distance
_geom_bond_site_symmetry_2
F1 C7 1.354(4) .
F2 C10 1.350(4) .
N1 C5 1.375(4) .
N1 C1 1.451(5) .
N1 C2 1.469(5) .
N2 C6 1.371(4) .
N2 C4 1.449(5) .
N2 C3 1.454(5) .
N3 C11 1.153(5) .
N4 C12 1.144(4) .
C1 H1A 0.9800 .
C1 H1B 0.9800 .
C1 H1C 0.9800 .
C2 H2A 0.9800 .
C2 H2B 0.9800 .
C2 H2C 0.9800 .
C3 H3A 0.9800 .
C3 H3B 0.9800 .
C3 H3C 0.9800 .
C4 H4A 0.9800 .
C4 H4B 0.9800 .
C4 H4C 0.9800 .
C5 C10 1.396(5) .
C5 C6 1.426(5) .
C6 C7 1.394(5) .
C7 C8 1.373(5) .
C8 C9 1.398(5) .
C8 C11 1.431(5) .
C9 C10 1.372(5) .
C9 C12 1.434(5) .

loop_
_geom_hbond_atom_site_label_D
_geom_hbond_atom_site_label_H
_geom_hbond_atom_site_label_A
_geom_hbond_distance_DH
_geom_hbond_distance_HA
_geom_hbond_distance_DA
_geom_hbond_angle_DHA
_geom_hbond_site_symmetry_A
C1 H1B N3 0.98 2.67 3.649(6) 174.1 3_566
C2 H2A N2 0.98 2.44 2.974(6) 113.4 .

loop_
_geom_torsion_atom_site_label_1
_geom_torsion_atom_site_label_2
_geom_torsion_atom_site_label_3
_geom_torsion_atom_site_label_4
_geom_torsion
_geom_torsion_site_symmetry_1
_geom_torsion_site_symmetry_2
_geom_torsion_site_symmetry_3
_geom_torsion_site_symmetry_4
C1 N1 C5 C10 -28.7(6) . . . .
C2 N1 C5 C10 125.8(4) . . . .
C1 N1 C5 C6 150.9(4) . . . .
C2 N1 C5 C6 -54.7(5) . . . .
C4 N2 C6 C7 -40.8(5) . . . .
C3 N2 C6 C7 124.6(4) . . . .
C4 N2 C6 C5 140.6(4) . . . .
C3 N2 C6 C5 -54.0(5) . . . .
N1 C5 C6 N2 -5.6(5) . . . .
C10 C5 C6 N2 174.0(3) . . . .
N1 C5 C6 C7 175.8(3) . . . .
C10 C5 C6 C7 -4.6(5) . . . .
N2 C6 C7 F1 -0.8(5) . . . .
C5 C6 C7 F1 177.8(3) . . . .
N2 C6 C7 C8 -176.3(3) . . . .
C5 C6 C7 C8 2.3(5) . . . .
F1 C7 C8 C9 -173.7(3) . . . .
C6 C7 C8 C9 1.9(5) . . . .
F1 C7 C8 C11 3.6(5) . . . .
C6 C7 C8 C11 179.2(3) . . . .
C7 C8 C9 C10 -3.4(5) . . . .
C11 C8 C9 C10 179.2(3) . . . .
C7 C8 C9 C12 178.8(3) . . . .
C11 C8 C9 C12 1.5(5) . . . .
C8 C9 C10 F2 -174.6(3) . . . .
C12 C9 C10 F2 3.2(5) . . . .
C8 C9 C10 C5 0.9(5) . . . .
C12 C9 C10 C5 178.7(3) . . . .
N1 C5 C10 F2 -1.9(5) . . . .
C6 C5 C10 F2 178.6(3) . . . .
N1 C5 C10 C9 -177.2(3) . . . .
C6 C5 C10 C9 3.2(5) . . . .
